data_7705162
loop_
_publ_author_name
'He, Zhiyuan'
'Xue, Xiaolian'
'Liu, Yilan'
'Yu, Na'
'Krogman, Jeremy P.'

_publ_section_title
;
 Aminolysis of bis[bis(trimethylsilyl)amido]-manganese, -iron, and -cobalt
 for the synthesis of mono- and bis-silylene complexes.
;
_journal_issue 36
_journal_name_full 'Dalton transactions (Cambridge, England : 2003)'
_journal_page_first 12586
_journal_page_last 12591
_journal_paper_doi 10.1039/d0dt00570c
_journal_volume 49
_journal_year 2020
_chemical_formula_moiety 'C60 H120 Cl2 Fe2 N8 Si10'
_chemical_formula_sum 'C60 H120 Cl2 Fe2 N8 Si10'
_chemical_formula_weight 1417.13
_space_group_crystal_system monoclinic
_space_group_IT_number 15
_space_group_name_Hall '-C 2yc'
_space_group_name_H-M_alt 'C 1 2/c 1'
_atom_sites_solution_hydrogens geom
_atom_sites_solution_primary dual
_audit_creation_date 2020-07-14
_audit_creation_method
;
Olex2 1.2
(compiled 2018.05.29 svn.r3508 for OlexSys, GUI svn.r5506)
;
_audit_update_record
;
2020-07-26 deposited with the CCDC.	2020-08-05 downloaded from the CCDC.
;
_cell_angle_alpha 90
_cell_angle_beta 110.4720(10)
_cell_angle_gamma 90
_cell_formula_units_Z 4
_cell_length_a 37.0728(13)
_cell_length_b 13.2937(5)
_cell_length_c 17.4231(6)
_cell_measurement_reflns_used 9993
_cell_measurement_temperature 150(2)
_cell_measurement_theta_max 74.52
_cell_measurement_theta_min 5.08
_cell_volume 8044.4(5)
_computing_cell_refinement 'SAINT v8.37A (Bruker, 2015)'
_computing_data_reduction 'SAINT v8.37A (Bruker, 2015)'
_computing_molecular_graphics 'Olex2 (Dolomanov et al., 2009)'
_computing_publication_material 'Olex2 (Dolomanov et al., 2009)'
_computing_structure_refinement 'ShelXL (Sheldrick, 2015)'
_computing_structure_solution 'ShelXT (Sheldrick, 2015)'
_diffrn_ambient_temperature 149.87
_diffrn_measured_fraction_theta_full 0.966
_diffrn_measured_fraction_theta_max 0.966
_diffrn_measurement_device_type 'Bruker APEX-II CCD'
_diffrn_measurement_method '\f and \w scans'
_diffrn_radiation_type CuK\a
_diffrn_radiation_wavelength 1.54178
_diffrn_reflns_av_R_equivalents 0.0521
_diffrn_reflns_av_unetI/netI 0.0679
_diffrn_reflns_Laue_measured_fraction_full 0.966
_diffrn_reflns_Laue_measured_fraction_max 0.966
_diffrn_reflns_limit_h_max 42
_diffrn_reflns_limit_h_min -44
_diffrn_reflns_limit_k_max 15
_diffrn_reflns_limit_k_min -16
_diffrn_reflns_limit_l_max 19
_diffrn_reflns_limit_l_min -20
_diffrn_reflns_number 18524
_diffrn_reflns_point_group_measured_fraction_full 0.966
_diffrn_reflns_point_group_measured_fraction_max 0.966
_diffrn_reflns_theta_full 67.679
_diffrn_reflns_theta_max 68.238
_diffrn_reflns_theta_min 2.544
_diffrn_standards_number 0
_exptl_absorpt_coefficient_mu 5.223
_exptl_absorpt_correction_T_max 0.7538
_exptl_absorpt_correction_T_min 0.4917
_exptl_absorpt_correction_type multi-scan
_exptl_absorpt_process_details
;
SADABS-2016/2 (Bruker,2016/2) was used for absorption correction.
wR2(int) was 0.1079 before and 0.0628 after correction.
The Ratio of minimum to maximum transmission is 0.6523.
The \l/2 correction factor is Not present.
;
_exptl_crystal_colour 'clear yellowish yellow'
_exptl_crystal_colour_lustre clear
_exptl_crystal_colour_modifier yellowish
_exptl_crystal_colour_primary yellow
_exptl_crystal_density_diffrn 1.170
_exptl_crystal_description block
_exptl_crystal_F_000 3048
_exptl_crystal_size_max 0.2
_exptl_crystal_size_mid 0.18
_exptl_crystal_size_min 0.12
_refine_diff_density_max 0.312
_refine_diff_density_min -0.298
_refine_diff_density_rms 0.067
_refine_ls_extinction_method none
_refine_ls_goodness_of_fit_ref 1.077
_refine_ls_hydrogen_treatment constr
_refine_ls_matrix_type full
_refine_ls_number_parameters 388
_refine_ls_number_reflns 7108
_refine_ls_number_restraints 0
_refine_ls_restrained_S_all 1.077
_refine_ls_R_factor_all 0.0464
_refine_ls_R_factor_gt 0.0415
_refine_ls_shift/su_max 0.002
_refine_ls_shift/su_mean 0.000
_refine_ls_structure_factor_coef Fsqd
_refine_ls_weighting_details 'w=1/[\s^2^(Fo^2^)+(0.0579P)^2^+3.0977P] where P=(Fo^2^+2Fc^2^)/3'
_refine_ls_weighting_scheme calc
_refine_ls_wR_factor_gt 0.1159
_refine_ls_wR_factor_ref 0.1190
_reflns_Friedel_coverage 0.000
_reflns_number_gt 6272
_reflns_number_total 7108
_reflns_threshold_expression 'I > 2\s(I)'
_cod_data_source_file d0dt00570c2.cif
_cod_data_source_block 11
_cod_depositor_comments 'Adding full bibliography for 7705159--7705168.cif.'
_cod_database_code 7705162
_shelx_shelxl_version_number 2018/3
_shelx_space_group_comment
;
The symmetry employed for this shelxl refinement is uniquely defined
by the following loop, which should always be used as a source of
symmetry information in preference to the above space-group names.
They are only intended as comments.
;
_shelx_estimated_absorpt_t_max 0.573
_shelx_estimated_absorpt_t_min 0.421
_olex2_refinement_description
;
1. Fixed Uiso
 At 1.2 times of:
  All C(H) groups
 At 1.5 times of:
  All C(H,H,H) groups
2.a Aromatic/amide H refined with riding coordinates:
 C1(H1), C3(H3), C8(H8), C5(H5), C7(H7), C6(H6)
2.b Idealised Me refined as rotating group:
 C25(H25A,H25B,H25C), C24(H24A,H24B,H24C), C16(H16A,H16B,H16C), C23(H23A,H23B,
 H23C), C13(H13A,H13B,H13C), C19(H19A,H19B,H19C), C14(H14A,H14B,H14C), C20(H20A,
 H20B,H20C), C18(H18A,H18B,H18C), C27(H27A,H27B,H27C), C17(H17A,H17B,H17C),
 C00Z(H00A,H00B,H00C), C28(H28A,H28B,H28C), C26(H26A,H26B,H26C), C012(H01A,H01B,
 H01C), C22(H22A,H22B,H22C), C12(H12A,H12B,H12C), C21(H21A,H21B,H21C)
;
_olex2_submission_special_instructions 'No special instructions were received'

loop_
_space_group_symop_operation_xyz
'x, y, z'
'-x, y, -z+1/2'
'x+1/2, y+1/2, z'
'-x+1/2, y+1/2, -z+1/2'
'-x, -y, -z'
'x, -y, z-1/2'
'-x+1/2, -y+1/2, -z'
'x+1/2, -y+1/2, z-1/2'

loop_
_atom_site_label
_atom_site_type_symbol
_atom_site_fract_x
_atom_site_fract_y
_atom_site_fract_z
_atom_site_U_iso_or_equiv
_atom_site_adp_type
_atom_site_occupancy
_atom_site_site_symmetry_order
_atom_site_calc_flag
_atom_site_refinement_flags_posn
_atom_site_refinement_flags_adp
_atom_site_refinement_flags_occupancy
_atom_site_disorder_assembly
_atom_site_disorder_group
Fe1 Fe 0.65495(2) 0.50608(3) 0.28974(2) 0.02084(12) Uani 1 1 d . . . . .
Si4 Si 0.72069(2) 0.62941(5) 0.25181(3) 0.02301(15) Uani 1 1 d . . . . .
Si1 Si 0.60492(2) 0.64016(5) 0.27785(3) 0.02247(15) Uani 1 1 d . . . . .
Cl1 Cl 0.56926(2) 0.62612(6) 0.34869(4) 0.04329(18) Uani 1 1 d . . . . .
Si2 Si 0.62681(2) 0.31453(5) 0.18204(4) 0.03224(17) Uani 1 1 d . . . . .
Si5 Si 0.74103(2) 0.49522(5) 0.40058(4) 0.03144(18) Uani 1 1 d . . . . .
Si3 Si 0.61440(2) 0.33670(7) 0.34753(5) 0.0437(2) Uani 1 1 d . . . . .
N3 N 0.70808(5) 0.54625(15) 0.31310(10) 0.0239(4) Uani 1 1 d . . . . .
N1 N 0.61067(5) 0.77636(15) 0.27836(10) 0.0233(4) Uani 1 1 d . . . . .
N2 N 0.57107(5) 0.69170(15) 0.18172(11) 0.0244(4) Uani 1 1 d . . . . .
N4 N 0.62889(6) 0.37666(15) 0.26953(11) 0.0298(4) Uani 1 1 d . . . . .
C10 C 0.58478(6) 0.78471(18) 0.20215(12) 0.0221(5) Uani 1 1 d . . . . .
C2 C 0.52311(6) 0.94325(19) 0.19993(14) 0.0273(5) Uani 1 1 d . . . . .
C4 C 0.54676(6) 0.94607(19) 0.14593(13) 0.0275(5) Uani 1 1 d . . . . .
C1 C 0.51119(7) 1.0327(2) 0.22555(16) 0.0336(5) Uani 1 1 d . . . . .
H1 H 0.518645 1.095079 0.208984 0.040 Uiso 1 1 calc R . . . .
C15 C 0.54606(6) 0.6452(2) 0.10363(14) 0.0307(5) Uani 1 1 d . . . . .
C9 C 0.57534(6) 0.87482(18) 0.14841(13) 0.0256(5) Uani 1 1 d . . . . .
C11 C 0.63424(7) 0.85176(19) 0.33781(13) 0.0298(5) Uani 1 1 d . . . . .
C3 C 0.51125(6) 0.85354(18) 0.22570(15) 0.0304(5) Uani 1 1 d . . . . .
H3 H 0.518850 0.791201 0.209426 0.036 Uiso 1 1 calc R . . . .
C25 C 0.67677(7) 0.6850(2) 0.17253(13) 0.0304(5) Uani 1 1 d . . . . .
H25A H 0.661695 0.631313 0.137136 0.046 Uiso 1 1 calc GR . . . .
H25B H 0.684676 0.733808 0.139327 0.046 Uiso 1 1 calc GR . . . .
H25C H 0.661050 0.718765 0.199765 0.046 Uiso 1 1 calc GR . . . .
C24 C 0.74875(7) 0.5697(2) 0.19328(15) 0.0377(6) Uani 1 1 d . . . . .
H24A H 0.773768 0.547304 0.231507 0.057 Uiso 1 1 calc GR . . . .
H24B H 0.752711 0.618767 0.154995 0.057 Uiso 1 1 calc GR . . . .
H24C H 0.734483 0.511764 0.162663 0.057 Uiso 1 1 calc GR . . . .
C8 C 0.59615(7) 0.8839(2) 0.09611(14) 0.0357(6) Uani 1 1 d . . . . .
H8 H 0.615707 0.836295 0.099218 0.043 Uiso 1 1 calc R . . . .
C16 C 0.57123(7) 0.6081(2) 0.05668(15) 0.0397(6) Uani 1 1 d . . . . .
H16A H 0.584012 0.665517 0.041827 0.059 Uiso 1 1 calc GR . . . .
H16B H 0.555196 0.573273 0.006836 0.059 Uiso 1 1 calc GR . . . .
H16C H 0.590687 0.561546 0.091139 0.059 Uiso 1 1 calc GR . . . .
C23 C 0.74931(7) 0.7386(2) 0.31064(15) 0.0359(6) Uani 1 1 d . . . . .
H23A H 0.735443 0.769918 0.343064 0.054 Uiso 1 1 calc GR . . . .
H23B H 0.752985 0.788015 0.272315 0.054 Uiso 1 1 calc GR . . . .
H23C H 0.774457 0.714742 0.347278 0.054 Uiso 1 1 calc GR . . . .
C5 C 0.54012(7) 1.0227(2) 0.08789(15) 0.0344(6) Uani 1 1 d . . . . .
H5 H 0.520868 1.071437 0.084482 0.041 Uiso 1 1 calc R . . . .
C7 C 0.58888(8) 0.9609(2) 0.03992(16) 0.0427(7) Uani 1 1 d . . . . .
H7 H 0.603283 0.966233 0.004473 0.051 Uiso 1 1 calc R . . . .
C13 C 0.66210(8) 0.7894(2) 0.40717(14) 0.0423(7) Uani 1 1 d . . . . .
H13A H 0.647447 0.746826 0.431697 0.063 Uiso 1 1 calc GR . . . .
H13B H 0.678876 0.834496 0.448998 0.063 Uiso 1 1 calc GR . . . .
H13C H 0.677817 0.746921 0.385222 0.063 Uiso 1 1 calc GR . . . .
C19 C 0.65518(8) 0.3853(2) 0.12935(15) 0.0422(7) Uani 1 1 d . . . . .
H19A H 0.643425 0.451437 0.112269 0.063 Uiso 1 1 calc GR . . . .
H19B H 0.655243 0.347537 0.081100 0.063 Uiso 1 1 calc GR . . . .
H19C H 0.681695 0.393987 0.167119 0.063 Uiso 1 1 calc GR . . . .
C6 C 0.56040(8) 1.0304(2) 0.03541(16) 0.0416(6) Uani 1 1 d . . . . .
H6 H 0.554891 1.083234 -0.003747 0.050 Uiso 1 1 calc R . . . .
C14 C 0.65699(8) 0.9180(2) 0.29996(16) 0.0422(7) Uani 1 1 d . . . . .
H14A H 0.674059 0.875919 0.281395 0.063 Uiso 1 1 calc GR . . . .
H14B H 0.672415 0.966121 0.340910 0.063 Uiso 1 1 calc GR . . . .
H14C H 0.639181 0.954530 0.253175 0.063 Uiso 1 1 calc GR . . . .
C20 C 0.63525(9) 0.4234(3) 0.43796(15) 0.0497(8) Uani 1 1 d . . . . .
H20A H 0.659195 0.394618 0.475819 0.075 Uiso 1 1 calc GR . . . .
H20B H 0.616759 0.431623 0.466227 0.075 Uiso 1 1 calc GR . . . .
H20C H 0.640626 0.489147 0.418821 0.075 Uiso 1 1 calc GR . . . .
C18 C 0.52685(8) 0.5561(2) 0.12947(18) 0.0457(7) Uani 1 1 d . . . . .
H18A H 0.546671 0.511046 0.164723 0.069 Uiso 1 1 calc GR . . . .
H18B H 0.510838 0.519393 0.080665 0.069 Uiso 1 1 calc GR . . . .
H18C H 0.510707 0.580756 0.159589 0.069 Uiso 1 1 calc GR . . . .
C27 C 0.79218(8) 0.4962(2) 0.40356(19) 0.0489(8) Uani 1 1 d . . . . .
H27A H 0.793919 0.458478 0.356660 0.073 Uiso 1 1 calc GR . . . .
H27B H 0.808874 0.464892 0.454530 0.073 Uiso 1 1 calc GR . . . .
H27C H 0.800441 0.565789 0.401057 0.073 Uiso 1 1 calc GR . . . .
C17 C 0.51527(8) 0.7163(3) 0.04969(18) 0.0580(9) Uani 1 1 d . . . . .
H17A H 0.500313 0.743888 0.081369 0.087 Uiso 1 1 calc GR . . . .
H17B H 0.498108 0.679386 0.002299 0.087 Uiso 1 1 calc GR . . . .
H17C H 0.527627 0.771428 0.030769 0.087 Uiso 1 1 calc GR . . . .
C00Z C 0.64620(9) 0.1842(2) 0.2005(2) 0.0520(8) Uani 1 1 d . . . . .
H00A H 0.671437 0.184828 0.244486 0.078 Uiso 1 1 calc GR . . . .
H00B H 0.648878 0.157754 0.150317 0.078 Uiso 1 1 calc GR . . . .
H00C H 0.628503 0.141445 0.216594 0.078 Uiso 1 1 calc GR . . . .
C28 C 0.73091(9) 0.3594(2) 0.4132(2) 0.0566(9) Uani 1 1 d . . . . .
H28A H 0.704704 0.352326 0.413874 0.085 Uiso 1 1 calc GR . . . .
H28B H 0.749368 0.334174 0.464943 0.085 Uiso 1 1 calc GR . . . .
H28C H 0.733375 0.320480 0.367536 0.085 Uiso 1 1 calc GR . . . .
C26 C 0.74014(8) 0.5675(3) 0.49245(14) 0.0480(8) Uani 1 1 d . . . . .
H26A H 0.745372 0.638699 0.486003 0.072 Uiso 1 1 calc GR . . . .
H26B H 0.759840 0.540856 0.541844 0.072 Uiso 1 1 calc GR . . . .
H26C H 0.714726 0.560816 0.497451 0.072 Uiso 1 1 calc GR . . . .
C012 C 0.57624(8) 0.3031(2) 0.1069(2) 0.0578(9) Uani 1 1 d . . . . .
H01A H 0.561054 0.261034 0.130456 0.087 Uiso 1 1 calc GR . . . .
H01B H 0.576730 0.272249 0.056175 0.087 Uiso 1 1 calc GR . . . .
H01C H 0.564584 0.370101 0.094847 0.087 Uiso 1 1 calc GR . . . .
C22 C 0.56063(10) 0.3359(3) 0.3187(2) 0.0706(11) Uani 1 1 d . . . . .
H22A H 0.550727 0.404546 0.305558 0.106 Uiso 1 1 calc GR . . . .
H22B H 0.553887 0.310211 0.364622 0.106 Uiso 1 1 calc GR . . . .
H22C H 0.549205 0.292614 0.270754 0.106 Uiso 1 1 calc GR . . . .
C12 C 0.60862(9) 0.9159(3) 0.3694(2) 0.0627(10) Uani 1 1 d . . . . .
H12A H 0.591300 0.955994 0.324305 0.094 Uiso 1 1 calc GR . . . .
H12B H 0.624602 0.960859 0.412460 0.094 Uiso 1 1 calc GR . . . .
H12C H 0.593400 0.872340 0.391787 0.094 Uiso 1 1 calc GR . . . .
C21 C 0.63145(16) 0.2072(3) 0.3864(3) 0.0908(15) Uani 1 1 d . . . . .
H21A H 0.617632 0.157283 0.345264 0.136 Uiso 1 1 calc GR . . . .
H21B H 0.626489 0.194940 0.437292 0.136 Uiso 1 1 calc GR . . . .
H21C H 0.659140 0.201843 0.396995 0.136 Uiso 1 1 calc GR . . . .

loop_
_atom_site_aniso_label
_atom_site_aniso_U_11
_atom_site_aniso_U_22
_atom_site_aniso_U_33
_atom_site_aniso_U_23
_atom_site_aniso_U_13
_atom_site_aniso_U_12
Fe1 0.01834(19) 0.0186(2) 0.02556(18) -0.00008(12) 0.00762(14) -0.00283(13)
Si4 0.0197(3) 0.0235(3) 0.0279(3) -0.0024(2) 0.0109(2) -0.0027(2)
Si1 0.0194(3) 0.0209(3) 0.0293(3) -0.0008(2) 0.0114(2) -0.0003(2)
Cl1 0.0410(3) 0.0459(4) 0.0576(4) 0.0073(3) 0.0356(3) 0.0016(3)
Si2 0.0252(3) 0.0209(4) 0.0433(3) -0.0073(3) 0.0028(3) 0.0019(3)
Si5 0.0219(3) 0.0363(4) 0.0317(3) 0.0063(3) 0.0038(3) 0.0001(2)
Si3 0.0485(4) 0.0339(5) 0.0540(4) 0.0066(3) 0.0244(3) -0.0136(3)
N3 0.0196(8) 0.0247(11) 0.0260(8) -0.0012(7) 0.0062(7) -0.0015(8)
N1 0.0230(9) 0.0200(10) 0.0276(8) -0.0040(7) 0.0095(7) 0.0006(7)
N2 0.0179(8) 0.0220(11) 0.0316(8) -0.0047(8) 0.0064(7) 0.0011(7)
N4 0.0288(10) 0.0198(11) 0.0396(10) -0.0004(8) 0.0104(8) -0.0059(8)
C10 0.0174(9) 0.0239(13) 0.0290(10) -0.0029(8) 0.0132(8) 0.0011(8)
C2 0.0190(10) 0.0238(13) 0.0407(11) -0.0005(10) 0.0124(9) 0.0011(9)
C4 0.0230(10) 0.0229(13) 0.0368(11) 0.0011(9) 0.0110(9) -0.0015(9)
C1 0.0331(12) 0.0175(13) 0.0556(14) 0.0034(11) 0.0224(11) -0.0026(10)
C15 0.0187(10) 0.0328(15) 0.0362(11) -0.0126(10) 0.0040(9) -0.0002(10)
C9 0.0227(10) 0.0246(13) 0.0315(10) 0.0002(9) 0.0118(9) -0.0003(9)
C11 0.0260(11) 0.0280(14) 0.0346(11) -0.0105(10) 0.0098(9) -0.0037(10)
C3 0.0236(11) 0.0198(13) 0.0524(13) -0.0004(10) 0.0192(10) 0.0021(9)
C25 0.0273(11) 0.0340(15) 0.0315(10) 0.0047(10) 0.0123(9) 0.0001(10)
C24 0.0354(13) 0.0399(16) 0.0467(13) -0.0068(11) 0.0256(11) -0.0051(11)
C8 0.0328(13) 0.0406(17) 0.0386(12) 0.0055(11) 0.0186(10) 0.0065(11)
C16 0.0319(13) 0.0491(18) 0.0377(12) -0.0106(12) 0.0118(10) -0.0014(12)
C23 0.0301(12) 0.0323(15) 0.0466(12) -0.0086(11) 0.0151(10) -0.0081(11)
C5 0.0302(12) 0.0297(14) 0.0439(13) 0.0052(11) 0.0136(10) 0.0039(11)
C7 0.0469(15) 0.0484(19) 0.0414(13) 0.0125(12) 0.0264(12) 0.0056(14)
C13 0.0440(15) 0.0438(18) 0.0314(11) -0.0044(11) 0.0036(11) -0.0121(13)
C19 0.0522(16) 0.0365(17) 0.0387(12) -0.0037(11) 0.0169(12) 0.0091(13)
C6 0.0462(15) 0.0387(17) 0.0417(13) 0.0127(12) 0.0175(12) 0.0045(13)
C14 0.0440(15) 0.0292(16) 0.0476(13) -0.0031(11) 0.0088(12) -0.0148(12)
C20 0.0494(16) 0.067(2) 0.0367(12) 0.0099(13) 0.0202(12) -0.0060(15)
C18 0.0353(14) 0.0467(19) 0.0582(15) -0.0212(14) 0.0202(12) -0.0165(13)
C27 0.0240(13) 0.062(2) 0.0550(17) 0.0131(13) 0.0072(12) 0.0085(12)
C17 0.0395(15) 0.058(2) 0.0514(15) -0.0164(14) -0.0151(13) 0.0146(15)
C00Z 0.0464(16) 0.0269(16) 0.0764(19) -0.0041(14) 0.0136(15) 0.0093(13)
C28 0.0443(16) 0.0399(19) 0.0743(19) 0.0247(15) 0.0066(15) 0.0038(14)
C26 0.0377(14) 0.073(2) 0.0279(11) 0.0035(13) 0.0051(10) -0.0062(14)
C012 0.0355(15) 0.0431(19) 0.0726(18) -0.0222(15) -0.0089(14) 0.0075(13)
C22 0.056(2) 0.088(3) 0.079(2) -0.013(2) 0.0378(18) -0.038(2)
C12 0.0405(15) 0.071(3) 0.0767(19) -0.0517(19) 0.0201(14) -0.0020(16)
C21 0.142(4) 0.041(2) 0.106(3) 0.028(2) 0.065(3) -0.003(3)

loop_
_atom_type_symbol
_atom_type_description
_atom_type_scat_dispersion_real
_atom_type_scat_dispersion_imag
_atom_type_scat_source
C C 0.0181 0.0091 'International Tables Vol C Tables 4.2.6.8 and 6.1.1.4'
H H 0.0000 0.0000 'International Tables Vol C Tables 4.2.6.8 and 6.1.1.4'
Cl Cl 0.3639 0.7018 'International Tables Vol C Tables 4.2.6.8 and 6.1.1.4'
Fe Fe -1.1336 3.1974 'International Tables Vol C Tables 4.2.6.8 and 6.1.1.4'
N N 0.0311 0.0180 'International Tables Vol C Tables 4.2.6.8 and 6.1.1.4'
Si Si 0.2541 0.3302 'International Tables Vol C Tables 4.2.6.8 and 6.1.1.4'

loop_
_geom_angle_atom_site_label_1
_geom_angle_atom_site_label_2
_geom_angle_atom_site_label_3
_geom_angle
_geom_angle_site_symmetry_1
_geom_angle_site_symmetry_3
_geom_angle_publ_flag
N3 Fe1 Si1 118.99(6) . . ?
N3 Fe1 N4 133.23(9) . . ?
N4 Fe1 Si1 107.77(6) . . ?
N3 Si4 C25 110.92(10) . . ?
N3 Si4 C24 113.06(12) . . ?
N3 Si4 C23 112.60(10) . . ?
C24 Si4 C25 105.68(11) . . ?
C24 Si4 C23 108.06(12) . . ?
C23 Si4 C25 106.06(12) . . ?
Cl1 Si1 Fe1 118.80(3) . . ?
Cl1 Si1 C10 105.37(6) . . ?
N1 Si1 Fe1 128.22(6) . . ?
N1 Si1 Cl1 100.44(7) . . ?
N1 Si1 N2 71.08(8) . . ?
N1 Si1 C10 35.68(7) . . ?
N2 Si1 Fe1 125.80(6) . . ?
N2 Si1 Cl1 101.44(7) . . ?
N2 Si1 C10 35.48(8) . . ?
C10 Si1 Fe1 135.81(6) . . ?
N4 Si2 C19 109.64(11) . . ?
N4 Si2 C00Z 113.62(13) . . ?
N4 Si2 C012 112.48(13) . . ?
C19 Si2 C012 107.05(15) . . ?
C00Z Si2 C19 107.68(15) . . ?
C00Z Si2 C012 106.04(14) . . ?
N3 Si5 C27 114.70(12) . . ?
N3 Si5 C28 111.97(12) . . ?
N3 Si5 C26 109.51(11) . . ?
C28 Si5 C27 104.19(15) . . ?
C28 Si5 C26 109.23(16) . . ?
C26 Si5 C27 106.95(14) . . ?
N4 Si3 C20 108.84(12) . . ?
N4 Si3 C22 112.82(14) . . ?
N4 Si3 C21 114.32(17) . . ?
C22 Si3 C20 108.27(16) . . ?
C21 Si3 C20 105.74(19) . . ?
C21 Si3 C22 106.5(2) . . ?
Si4 N3 Fe1 121.69(9) . . ?
Si4 N3 Si5 122.81(11) . . ?
Si5 N3 Fe1 115.48(10) . . ?
C10 N1 Si1 92.02(14) . . ?
C10 N1 C11 132.5(2) . . ?
C11 N1 Si1 135.46(15) . . ?
C10 N2 Si1 91.56(13) . . ?
C10 N2 C15 133.3(2) . . ?
C15 N2 Si1 133.40(16) . . ?
Si2 N4 Fe1 116.93(11) . . ?
Si3 N4 Fe1 113.89(11) . . ?
Si3 N4 Si2 128.95(13) . . ?
N1 C10 Si1 52.30(12) . . ?
N1 C10 C9 128.2(2) . . ?
N2 C10 Si1 52.95(11) . . ?
N2 C10 N1 105.10(19) . . ?
N2 C10 C9 126.47(18) . . ?
C9 C10 Si1 172.85(16) . . ?
C1 C2 C4 120.1(2) . . ?
C1 C2 C3 117.0(2) . . ?
C3 C2 C4 122.9(2) . . ?
C9 C4 C2 124.3(2) . . ?
C5 C4 C2 118.8(2) . . ?
C5 C4 C9 116.9(2) . . ?
C1 C1 C2 121.53(15) 2_655 . ?
N2 C15 C16 108.86(18) . . ?
N2 C15 C18 105.0(2) . . ?
N2 C15 C17 113.5(2) . . ?
C16 C15 C18 110.1(2) . . ?
C16 C15 C17 109.7(2) . . ?
C17 C15 C18 109.6(2) . . ?
C4 C9 C10 124.7(2) . . ?
C8 C9 C10 114.9(2) . . ?
C8 C9 C4 120.3(2) . . ?
N1 C11 C13 104.8(2) . . ?
N1 C11 C14 111.62(19) . . ?
N1 C11 C12 110.01(19) . . ?
C14 C11 C13 109.4(2) . . ?
C12 C11 C13 110.7(2) . . ?
C12 C11 C14 110.2(3) . . ?
C3 C3 C2 121.48(14) 2_655 . ?
C7 C8 C9 121.1(3) . . ?
C6 C5 C4 122.5(3) . . ?
C8 C7 C6 119.5(3) . . ?
C5 C6 C7 119.7(3) . . ?

loop_
_geom_bond_atom_site_label_1
_geom_bond_atom_site_label_2
_geom_bond_distance
_geom_bond_site_symmetry_2
_geom_bond_publ_flag
Fe1 Si1 2.5282(7) . ?
Fe1 N3 1.9414(18) . ?
Fe1 N4 1.944(2) . ?
Si4 N3 1.712(2) . ?
Si4 C25 1.879(2) . ?
Si4 C24 1.869(3) . ?
Si4 C23 1.877(3) . ?
Si1 Cl1 2.1089(8) . ?
Si1 N1 1.823(2) . ?
Si1 N2 1.8382(18) . ?
Si1 C10 2.302(2) . ?
Si2 N4 1.712(2) . ?
Si2 C19 1.873(3) . ?
Si2 C00Z 1.860(3) . ?
Si2 C012 1.880(3) . ?
Si5 N3 1.7244(17) . ?
Si5 C27 1.879(3) . ?
Si5 C28 1.873(3) . ?
Si5 C26 1.877(3) . ?
Si3 N4 1.711(2) . ?
Si3 C20 1.886(3) . ?
Si3 C22 1.878(4) . ?
Si3 C21 1.877(4) . ?
N1 C10 1.344(3) . ?
N1 C11 1.486(3) . ?
N2 C10 1.337(3) . ?
N2 C15 1.487(3) . ?
C10 C9 1.485(3) . ?
C2 C4 1.494(3) . ?
C2 C1 1.395(4) . ?
C2 C3 1.398(3) . ?
C4 C9 1.411(3) . ?
C4 C5 1.396(4) . ?
C1 C1 1.382(5) 2_655 ?
C15 C16 1.522(4) . ?
C15 C18 1.529(4) . ?
C15 C17 1.527(4) . ?
C9 C8 1.390(3) . ?
C11 C13 1.530(3) . ?
C11 C14 1.520(4) . ?
C11 C12 1.516(4) . ?
C3 C3 1.381(5) 2_655 ?
C8 C7 1.375(4) . ?
C5 C6 1.376(4) . ?
C7 C6 1.385(4) . ?
